data_4038449
loop_
_publ_author_name
'Ma, Shanshan'
'Yu, Aimin'
'Zhang, Shunguang'
'Zhang, Lei'
'Meng, Xiangtai'

_publ_section_title
;
 Construction of [6-5-5-6-6] Pentacyclic Skeleton via Phosphine Catalyzed
 Domino Reaction and Mechanism Study.
;
_journal_name_full 'The Journal of organic chemistry'
_journal_paper_doi 10.1021/acs.joc.0c00566
_journal_year 2020
_chemical_formula_moiety 'C27 H21 Cl F N O5 S'
_chemical_formula_sum 'C27 H21 Cl F N O5 S'
_chemical_formula_weight 525.96
_space_group_crystal_system triclinic
_space_group_IT_number 2
_space_group_name_Hall '-P 1'
_space_group_name_H-M_alt 'P -1'
_atom_sites_solution_hydrogens geom
_atom_sites_solution_primary dual
_audit_creation_date 2020-02-13
_audit_creation_method
;
Olex2 1.2
(compiled 2018.05.29 svn.r3508 for OlexSys, GUI svn.r5506)
;
_cell_angle_alpha 88.955(15)
_cell_angle_beta 80.052(16)
_cell_angle_gamma 89.787(14)
_cell_formula_units_Z 2
_cell_length_a 8.0056(14)
_cell_length_b 11.2427(19)
_cell_length_c 13.774(3)
_cell_measurement_reflns_used 1197
_cell_measurement_temperature 293(2)
_cell_measurement_theta_max 29.7380
_cell_measurement_theta_min 3.0750
_cell_volume 1220.9(4)
_computing_cell_refinement 'CrysAlisPro 1.171.39.7e (Rigaku OD, 2015)'
_computing_data_collection 'CrysAlisPro 1.171.39.7e (Rigaku OD, 2015)'
_computing_data_reduction 'CrysAlisPro 1.171.39.7e (Rigaku OD, 2015)'
_computing_molecular_graphics 'Olex2 (Dolomanov et al., 2009)'
_computing_publication_material 'Olex2 (Dolomanov et al., 2009)'
_computing_structure_refinement 'ShelXL (Sheldrick, 2015)'
_computing_structure_solution 'ShelXT (Sheldrick, 2015)'
_diffrn_ambient_temperature 293(2)
_diffrn_detector 'CCD plate'
_diffrn_measured_fraction_theta_full 0.814
_diffrn_measured_fraction_theta_max 0.814
_diffrn_measurement_details
;
List of Runs (angles in degrees, time in seconds):

  # Type    Start    End  Width  t~exp~   \w     \q     \k     \f   Frames
--------------------------------------------------------------------------
  1  \w    -64.00 119.00   1.00   10.00    --   30.00  54.00 -30.00  183
  2  \w      5.00  30.00   1.00   10.00    --   30.00  54.00  90.00   25
;
_diffrn_measurement_device 'two-circle diffractometer'
_diffrn_measurement_device_type 'XtaLAB Mini (ROW)'
_diffrn_measurement_method '\w scans'
_diffrn_orient_matrix_type 'CrysAlisPro convention (1999,Acta A55,543-557)'
_diffrn_orient_matrix_UB_11 -0.0514337000
_diffrn_orient_matrix_UB_12 -0.0022807000
_diffrn_orient_matrix_UB_13 0.0474055000
_diffrn_orient_matrix_UB_21 0.0144088000
_diffrn_orient_matrix_UB_22 0.0615081000
_diffrn_orient_matrix_UB_23 0.0056263000
_diffrn_orient_matrix_UB_31 -0.0723731000
_diffrn_orient_matrix_UB_32 0.0139093000
_diffrn_orient_matrix_UB_33 -0.0213486000
_diffrn_radiation_monochromator graphite
_diffrn_radiation_probe x-ray
_diffrn_radiation_type MoK\a
_diffrn_radiation_wavelength 0.71073
_diffrn_reflns_av_R_equivalents 0.0637
_diffrn_reflns_av_unetI/netI 0.0870
_diffrn_reflns_Laue_measured_fraction_full 0.814
_diffrn_reflns_Laue_measured_fraction_max 0.814
_diffrn_reflns_limit_h_max 9
_diffrn_reflns_limit_h_min -8
_diffrn_reflns_limit_k_max 13
_diffrn_reflns_limit_k_min -13
_diffrn_reflns_limit_l_max 12
_diffrn_reflns_limit_l_min -16
_diffrn_reflns_number 3926
_diffrn_reflns_point_group_measured_fraction_full 0.814
_diffrn_reflns_point_group_measured_fraction_max 0.814
_diffrn_reflns_theta_full 25.009
_diffrn_reflns_theta_max 25.009
_diffrn_reflns_theta_min 2.755
_diffrn_source 'fine-focus sealed X-ray tube'
_diffrn_source_type 'Enhance (Mo) X-ray Source'
_exptl_absorpt_coefficient_mu 0.290
_exptl_absorpt_correction_T_max 1.00000
_exptl_absorpt_correction_T_min 0.22971
_exptl_absorpt_correction_type multi-scan
_exptl_absorpt_process_details
;
CrysAlisPro 1.171.39.7e (Rigaku Oxford Diffraction, 2015)
Empirical absorption correction using spherical harmonics,
 implemented in SCALE3 ABSPACK scaling algorithm.
;
_exptl_crystal_density_diffrn 1.431
_exptl_crystal_description block
_exptl_crystal_F_000 544
_refine_diff_density_max 0.399
_refine_diff_density_min -0.466
_refine_diff_density_rms 0.090
_refine_ls_extinction_method none
_refine_ls_goodness_of_fit_ref 1.015
_refine_ls_hydrogen_treatment constr
_refine_ls_matrix_type full
_refine_ls_number_parameters 326
_refine_ls_number_reflns 3520
_refine_ls_number_restraints 0
_refine_ls_restrained_S_all 1.015
_refine_ls_R_factor_all 0.1310
_refine_ls_R_factor_gt 0.0906
_refine_ls_shift/su_max 0.000
_refine_ls_shift/su_mean 0.000
_refine_ls_structure_factor_coef Fsqd
_refine_ls_weighting_details 'w=1/[\s^2^(Fo^2^)+(0.1494P)^2^] where P=(Fo^2^+2Fc^2^)/3'
_refine_ls_weighting_scheme calc
_refine_ls_wR_factor_gt 0.2273
_refine_ls_wR_factor_ref 0.2752
_reflns_Friedel_coverage 0.000
_reflns_number_gt 2061
_reflns_number_total 3520
_reflns_threshold_expression 'I > 2\s(I)'
_cod_data_source_file jo0c00566_si_004.cif
_cod_data_source_block 3
_cod_database_code 4038449
_shelx_shelxl_version_number 2017/1
_shelx_space_group_comment
;
The symmetry employed for this shelxl refinement is uniquely defined
by the following loop, which should always be used as a source of
symmetry information in preference to the above space-group names.
They are only intended as comments.
;
_reflns_odcompleteness_completeness 83.25
_reflns_odcompleteness_iscentric 1
_reflns_odcompleteness_theta 26.32
_olex2_refinement_description
;
1. Fixed Uiso
 At 1.2 times of:
  All C(H) groups, All C(H,H) groups
 At 1.5 times of:
  All C(H,H,H) groups
2.a Ternary CH refined with riding coordinates:
 C00L(H00L), C00O(H00O)
2.b Secondary CH2 refined with riding coordinates:
 C00N(H00A,H00B), C00Z(H00E,H00F)
2.c Aromatic/amide H refined with riding coordinates:
 C00C(H00C), C00D(H00D), C00H(H00H), C00K(H00K), C00P(H00P), C00R(H00R),
 C00T(H00T), C00U(H00U), C00V(H00V), C00W(H00W), C00X(H00X), C00Y(H00Y)
2.d Idealised Me refined as rotating group:
 C010(H01A,H01B,H01C)
;
_olex2_submission_special_instructions 'No special instructions were received'
_oxdiff_exptl_absorpt_empirical_details
;
Empirical correction (ABSPACK) includes:
- Absorption correction using spherical harmonics
- Frame scaling
;
_oxdiff_exptl_absorpt_empirical_full_max 3.326
_oxdiff_exptl_absorpt_empirical_full_min 0.450

loop_
_space_group_symop_operation_xyz
'x, y, z'
'-x, -y, -z'

loop_
_atom_site_label
_atom_site_type_symbol
_atom_site_fract_x
_atom_site_fract_y
_atom_site_fract_z
_atom_site_U_iso_or_equiv
_atom_site_adp_type
_atom_site_occupancy
_atom_site_site_symmetry_order
_atom_site_calc_flag
_atom_site_refinement_flags_posn
_atom_site_refinement_flags_adp
_atom_site_refinement_flags_occupancy
_atom_site_disorder_assembly
_atom_site_disorder_group
S001 S 0.43392(17) 0.54595(12) 0.80931(10) 0.0576(5) Uani 1 1 d . . . . .
Cl00 Cl 0.7605(3) 1.11242(18) 0.87073(16) 0.1172(9) Uani 1 1 d . . . . .
F003 F -0.2195(5) 0.7009(4) 1.0272(3) 0.0942(13) Uani 1 1 d . . . . .
O004 O 0.4010(5) 0.4529(3) 0.7467(3) 0.0668(11) Uani 1 1 d . . . . .
O005 O 0.7571(5) 0.9868(3) 0.4760(3) 0.0715(12) Uani 1 1 d . . . . .
O006 O 0.7524(5) 0.4768(3) 0.5845(3) 0.0764(13) Uani 1 1 d . . . . .
N007 N 0.5109(5) 0.6567(4) 0.7363(3) 0.0565(12) Uani 1 1 d . . . . .
O008 O 0.9273(6) 0.6101(4) 0.6317(4) 0.0857(14) Uani 1 1 d . . . . .
O009 O 0.5469(5) 0.5263(4) 0.8776(3) 0.0698(11) Uani 1 1 d . . . . .
C00A C 0.2397(6) 0.5935(4) 0.8756(3) 0.0512(13) Uani 1 1 d . . . . .
C00B C 0.6734(7) 0.7988(5) 0.4307(4) 0.0591(15) Uani 1 1 d . . . . .
C00C C 0.2182(7) 0.6086(5) 0.9759(4) 0.0580(14) Uani 1 1 d . . . . .
H00C H 0.307755 0.593181 1.009216 0.070 Uiso 1 1 calc R . . . .
C00D C -0.0497(7) 0.6538(6) 0.8773(4) 0.0693(17) Uani 1 1 d . . . . .
H00D H -0.140501 0.670339 0.845267 0.083 Uiso 1 1 calc R . . . .
C00E C 0.7090(7) 0.8728(5) 0.3430(4) 0.0579(14) Uani 1 1 d . . . . .
C00F C 0.6818(6) 0.6776(4) 0.5687(4) 0.0477(12) Uani 1 1 d . . . . .
C00G C 0.7979(7) 0.5877(5) 0.5997(4) 0.0616(15) Uani 1 1 d . . . . .
C00H C 0.6789(7) 0.6851(5) 0.4599(4) 0.0540(13) Uani 1 1 d . . . . .
H00H H 0.680668 0.620031 0.418997 0.065 Uiso 1 1 calc R . . . .
C00I C 0.5738(6) 0.7648(5) 0.7699(4) 0.0538(13) Uani 1 1 d . . . . .
C00J C 0.7638(7) 0.9814(5) 0.3737(4) 0.0604(14) Uani 1 1 d . . . . .
C00K C 0.5432(7) 0.7950(5) 0.8687(4) 0.0619(15) Uani 1 1 d . . . . .
H00K H 0.481898 0.742898 0.914592 0.074 Uiso 1 1 calc R . . . .
C00L C 0.6620(7) 0.8813(5) 0.5164(4) 0.0602(15) Uani 1 1 d . . . . .
H00L H 0.543234 0.902606 0.539970 0.072 Uiso 1 1 calc R . . . .
C00M C -0.0647(7) 0.6657(6) 0.9753(5) 0.0675(17) Uani 1 1 d . . . . .
C00N C 0.4991(6) 0.6553(5) 0.6302(4) 0.0549(14) Uani 1 1 d . . . . .
H00A H 0.421932 0.716917 0.615079 0.066 Uiso 1 1 calc R . . . .
H00B H 0.456270 0.579022 0.613631 0.066 Uiso 1 1 calc R . . . .
C00O C 0.7294(7) 0.8064(5) 0.5948(4) 0.0617(15) Uani 1 1 d . . . . .
H00O H 0.853387 0.812143 0.580839 0.074 Uiso 1 1 calc R . . . .
C00P C 0.6018(7) 0.9010(5) 0.9008(4) 0.0662(16) Uani 1 1 d . . . . .
H00P H 0.580265 0.920603 0.967087 0.079 Uiso 1 1 calc R . . . .
C00Q C 0.6931(8) 0.9765(5) 0.8310(5) 0.0691(16) Uani 1 1 d . . . . .
C00R C 0.7113(8) 0.8563(6) 0.2429(4) 0.0726(17) Uani 1 1 d . . . . .
H00R H 0.674385 0.785014 0.220734 0.087 Uiso 1 1 calc R . . . .
C00S C 0.6727(6) 0.8405(5) 0.7018(4) 0.0532(13) Uani 1 1 d . . . . .
C00T C 0.1065(7) 0.6157(5) 0.8246(4) 0.0584(15) Uani 1 1 d . . . . .
H00T H 0.120957 0.605435 0.756787 0.070 Uiso 1 1 calc R . . . .
C00U C 0.7273(8) 0.9471(5) 0.7326(5) 0.0684(16) Uani 1 1 d . . . . .
H00U H 0.787675 0.999796 0.686875 0.082 Uiso 1 1 calc R . . . .
C00V C 0.0620(8) 0.6469(5) 1.0281(4) 0.0669(17) Uani 1 1 d . . . . .
H00V H 0.045739 0.659004 1.095688 0.080 Uiso 1 1 calc R . . . .
C00W C 0.8235(8) 1.0726(6) 0.3103(5) 0.0744(18) Uani 1 1 d . . . . .
H00W H 0.863029 1.143294 0.332007 0.089 Uiso 1 1 calc R . . . .
C00X C 0.8213(10) 1.0525(7) 0.2105(6) 0.089(2) Uani 1 1 d . . . . .
H00X H 0.856978 1.113196 0.164962 0.107 Uiso 1 1 calc R . . . .
C00Y C 0.7688(9) 0.9469(6) 0.1769(5) 0.082(2) Uani 1 1 d . . . . .
H00Y H 0.772067 0.936631 0.109800 0.098 Uiso 1 1 calc R . . . .
C00Z C 0.8494(10) 0.3819(6) 0.6172(6) 0.094(2) Uani 1 1 d . . . . .
H00E H 0.967663 0.392096 0.587635 0.112 Uiso 1 1 calc R . . . .
H00F H 0.841401 0.385659 0.688201 0.112 Uiso 1 1 calc R . . . .
C010 C 0.7940(14) 0.2696(7) 0.5928(10) 0.161(5) Uani 1 1 d . . . . .
H01A H 0.807239 0.263894 0.522455 0.241 Uiso 1 1 calc GR . . . .
H01B H 0.676710 0.259350 0.621397 0.241 Uiso 1 1 calc GR . . . .
H01C H 0.860313 0.208710 0.617969 0.241 Uiso 1 1 calc GR . . . .

loop_
_atom_site_aniso_label
_atom_site_aniso_U_11
_atom_site_aniso_U_22
_atom_site_aniso_U_33
_atom_site_aniso_U_23
_atom_site_aniso_U_13
_atom_site_aniso_U_12
S001 0.0454(8) 0.0634(10) 0.0641(9) 0.0007(7) -0.0096(7) -0.0147(7)
Cl00 0.1243(19) 0.0970(13) 0.1225(16) -0.0456(11) 0.0061(14) -0.0542(14)
F003 0.057(2) 0.121(3) 0.098(3) 0.000(2) 0.004(2) -0.010(2)
O004 0.063(2) 0.056(2) 0.076(3) -0.0063(18) 0.006(2) -0.012(2)
O005 0.064(3) 0.061(2) 0.086(3) 0.008(2) -0.006(2) -0.024(2)
O006 0.061(3) 0.059(3) 0.110(3) 0.001(2) -0.017(3) -0.010(2)
N007 0.040(2) 0.066(3) 0.063(3) 0.003(2) -0.009(2) -0.018(2)
O008 0.068(3) 0.094(3) 0.103(3) 0.007(3) -0.039(3) -0.012(3)
O009 0.052(2) 0.087(3) 0.073(2) 0.008(2) -0.018(2) 0.001(2)
C00A 0.045(3) 0.061(3) 0.045(3) 0.000(2) -0.004(2) -0.025(3)
C00B 0.043(3) 0.058(3) 0.079(4) 0.004(3) -0.017(3) -0.013(3)
C00C 0.044(3) 0.063(3) 0.068(3) 0.002(3) -0.013(3) -0.017(3)
C00D 0.047(3) 0.094(4) 0.067(4) 0.013(3) -0.010(3) -0.028(3)
C00E 0.042(3) 0.062(3) 0.067(3) 0.009(3) -0.001(3) -0.002(3)
C00F 0.035(3) 0.052(3) 0.054(3) -0.006(2) -0.001(2) -0.004(3)
C00G 0.051(3) 0.074(4) 0.060(3) 0.002(3) -0.008(3) -0.014(3)
C00H 0.044(3) 0.059(3) 0.059(3) -0.001(2) -0.008(2) -0.015(3)
C00I 0.035(3) 0.066(3) 0.060(3) -0.005(2) -0.007(2) -0.015(3)
C00J 0.040(3) 0.071(4) 0.066(3) 0.009(3) 0.003(3) -0.006(3)
C00K 0.045(3) 0.075(4) 0.064(3) -0.002(3) -0.005(3) -0.019(3)
C00L 0.045(3) 0.066(3) 0.068(3) 0.006(3) -0.006(3) -0.021(3)
C00M 0.044(3) 0.081(4) 0.072(4) 0.004(3) 0.005(3) -0.019(3)
C00N 0.036(3) 0.066(3) 0.062(3) -0.005(3) -0.005(2) -0.015(3)
C00O 0.050(3) 0.067(3) 0.070(3) 0.011(3) -0.015(3) -0.032(3)
C00P 0.047(3) 0.083(4) 0.066(3) -0.017(3) 0.001(3) -0.003(3)
C00Q 0.056(4) 0.067(4) 0.084(4) -0.013(3) -0.009(3) -0.017(3)
C00R 0.061(4) 0.087(4) 0.067(4) 0.014(3) -0.004(3) -0.020(4)
C00S 0.035(3) 0.065(3) 0.057(3) -0.006(2) -0.001(2) -0.010(3)
C00T 0.046(3) 0.079(4) 0.051(3) 0.013(3) -0.010(2) -0.025(3)
C00U 0.055(4) 0.069(4) 0.078(4) -0.007(3) -0.004(3) -0.027(3)
C00V 0.065(4) 0.073(4) 0.065(3) 0.000(3) -0.016(3) -0.024(4)
C00W 0.049(3) 0.072(4) 0.096(5) 0.011(3) 0.002(3) -0.016(3)
C00X 0.074(5) 0.082(5) 0.101(6) 0.029(4) 0.008(4) -0.010(4)
C00Y 0.084(5) 0.093(5) 0.069(4) 0.028(3) -0.018(4) -0.025(4)
C00Z 0.075(5) 0.061(4) 0.133(6) 0.003(4) 0.014(5) 0.015(4)
C010 0.127(9) 0.088(6) 0.280(15) 0.034(8) -0.073(10) -0.026(6)

loop_
_atom_type_symbol
_atom_type_description
_atom_type_scat_dispersion_real
_atom_type_scat_dispersion_imag
_atom_type_scat_source
C C 0.0033 0.0016 'International Tables Vol C Tables 4.2.6.8 and 6.1.1.4'
H H 0.0000 0.0000 'International Tables Vol C Tables 4.2.6.8 and 6.1.1.4'
Cl Cl 0.1484 0.1585 'International Tables Vol C Tables 4.2.6.8 and 6.1.1.4'
F F 0.0171 0.0103 'International Tables Vol C Tables 4.2.6.8 and 6.1.1.4'
N N 0.0061 0.0033 'International Tables Vol C Tables 4.2.6.8 and 6.1.1.4'
O O 0.0106 0.0060 'International Tables Vol C Tables 4.2.6.8 and 6.1.1.4'
S S 0.1246 0.1234 'International Tables Vol C Tables 4.2.6.8 and 6.1.1.4'

loop_
_geom_angle_atom_site_label_1
_geom_angle_atom_site_label_2
_geom_angle_atom_site_label_3
_geom_angle
_geom_angle_site_symmetry_1
_geom_angle_site_symmetry_3
_geom_angle_publ_flag
O004 S001 N007 106.1(2) . . ?
O004 S001 O009 120.0(3) . . ?
O004 S001 C00A 108.0(2) . . ?
N007 S001 C00A 107.0(2) . . ?
O009 S001 N007 107.2(2) . . ?
O009 S001 C00A 107.9(2) . . ?
C00J O005 C00L 105.1(4) . . ?
C00G O006 C00Z 117.8(5) . . ?
C00I N007 S001 124.0(4) . . ?
C00I N007 C00N 115.4(4) . . ?
C00N N007 S001 120.1(3) . . ?
C00C C00A S001 120.9(4) . . ?
C00C C00A C00T 120.6(5) . . ?
C00T C00A S001 118.5(4) . . ?
C00E C00B C00L 106.2(5) . . ?
C00H C00B C00E 140.8(6) . . ?
C00H C00B C00L 111.3(5) . . ?
C00A C00C H00C 119.8 . . ?
C00A C00C C00V 120.3(5) . . ?
C00V C00C H00C 119.8 . . ?
C00M C00D H00D 120.9 . . ?
C00M C00D C00T 118.3(6) . . ?
C00T C00D H00D 120.9 . . ?
C00J C00E C00B 105.6(5) . . ?
C00R C00E C00B 135.4(5) . . ?
C00R C00E C00J 118.9(5) . . ?
C00G C00F C00H 115.6(4) . . ?
C00G C00F C00N 108.2(4) . . ?
C00G C00F C00O 111.9(4) . . ?
C00H C00F C00N 111.6(4) . . ?
C00H C00F C00O 104.0(4) . . ?
C00O C00F C00N 105.0(4) . . ?
O006 C00G C00F 112.8(5) . . ?
O008 C00G O006 122.1(6) . . ?
O008 C00G C00F 124.9(5) . . ?
C00B C00H C00F 110.0(5) . . ?
C00B C00H H00H 125.0 . . ?
C00F C00H H00H 125.0 . . ?
C00K C00I N007 121.9(5) . . ?
C00K C00I C00S 118.9(5) . . ?
C00S C00I N007 119.2(5) . . ?
C00E C00J O005 113.5(4) . . ?
C00W C00J O005 123.0(5) . . ?
C00W C00J C00E 123.4(6) . . ?
C00I C00K H00K 119.1 . . ?
C00I C00K C00P 121.7(5) . . ?
C00P C00K H00K 119.1 . . ?
O005 C00L C00B 104.6(4) . . ?
O005 C00L H00L 109.8 . . ?
O005 C00L C00O 118.6(4) . . ?
C00B C00L H00L 109.8 . . ?
C00B C00L C00O 103.6(5) . . ?
C00O C00L H00L 109.8 . . ?
C00D C00M F003 118.1(6) . . ?
C00D C00M C00V 125.1(6) . . ?
C00V C00M F003 116.8(5) . . ?
N007 C00N C00F 108.3(4) . . ?
N007 C00N H00A 110.0 . . ?
N007 C00N H00B 110.0 . . ?
C00F C00N H00A 110.0 . . ?
C00F C00N H00B 110.0 . . ?
H00A C00N H00B 108.4 . . ?
C00F C00O H00O 107.2 . . ?
C00L C00O C00F 102.0(4) . . ?
C00L C00O H00O 107.2 . . ?
C00S C00O C00F 115.4(4) . . ?
C00S C00O C00L 117.2(5) . . ?
C00S C00O H00O 107.2 . . ?
C00K C00P H00P 121.1 . . ?
C00Q C00P C00K 117.9(5) . . ?
C00Q C00P H00P 121.1 . . ?
C00P C00Q Cl00 117.9(5) . . ?
C00U C00Q Cl00 120.8(5) . . ?
C00U C00Q C00P 121.3(5) . . ?
C00E C00R H00R 120.4 . . ?
C00Y C00R C00E 119.2(6) . . ?
C00Y C00R H00R 120.4 . . ?
C00I C00S C00O 121.9(4) . . ?
C00U C00S C00I 119.5(5) . . ?
C00U C00S C00O 118.5(4) . . ?
C00A C00T C00D 118.8(5) . . ?
C00A C00T H00T 120.6 . . ?
C00D C00T H00T 120.6 . . ?
C00Q C00U H00U 119.8 . . ?
C00S C00U C00Q 120.5(5) . . ?
C00S C00U H00U 119.8 . . ?
C00C C00V H00V 121.5 . . ?
C00M C00V C00C 116.9(5) . . ?
C00M C00V H00V 121.5 . . ?
C00J C00W H00W 122.2 . . ?
C00J C00W C00X 115.6(6) . . ?
C00X C00W H00W 122.2 . . ?
C00W C00X H00X 118.6 . . ?
C00Y C00X C00W 122.9(6) . . ?
C00Y C00X H00X 118.6 . . ?
C00R C00Y H00Y 120.0 . . ?
C00X C00Y C00R 119.9(7) . . ?
C00X C00Y H00Y 120.0 . . ?
O006 C00Z H00E 109.1 . . ?
O006 C00Z H00F 109.1 . . ?
H00E C00Z H00F 107.9 . . ?
C010 C00Z O006 112.4(7) . . ?
C010 C00Z H00E 109.1 . . ?
C010 C00Z H00F 109.1 . . ?
C00Z C010 H01A 109.5 . . ?
C00Z C010 H01B 109.5 . . ?
C00Z C010 H01C 109.5 . . ?
H01A C010 H01B 109.5 . . ?
H01A C010 H01C 109.5 . . ?
H01B C010 H01C 109.5 . . ?

loop_
_geom_bond_atom_site_label_1
_geom_bond_atom_site_label_2
_geom_bond_distance
_geom_bond_site_symmetry_2
_geom_bond_publ_flag
S001 O004 1.422(4) . ?
S001 N007 1.639(4) . ?
S001 O009 1.427(4) . ?
S001 C00A 1.749(5) . ?
Cl00 C00Q 1.751(6) . ?
F003 C00M 1.379(7) . ?
O005 C00J 1.403(7) . ?
O005 C00L 1.460(6) . ?
O006 C00G 1.331(6) . ?
O006 C00Z 1.429(8) . ?
N007 C00I 1.431(6) . ?
N007 C00N 1.482(6) . ?
O008 C00G 1.223(7) . ?
C00A C00C 1.376(7) . ?
C00A C00T 1.394(7) . ?
C00B C00E 1.442(7) . ?
C00B C00H 1.337(7) . ?
C00B C00L 1.505(8) . ?
C00C H00C 0.9300 . ?
C00C C00V 1.401(8) . ?
C00D H00D 0.9300 . ?
C00D C00M 1.343(8) . ?
C00D C00T 1.403(8) . ?
C00E C00J 1.396(8) . ?
C00E C00R 1.391(8) . ?
C00F C00G 1.478(8) . ?
C00F C00H 1.503(7) . ?
C00F C00N 1.577(7) . ?
C00F C00O 1.562(7) . ?
C00H H00H 0.9300 . ?
C00I C00K 1.389(8) . ?
C00I C00S 1.396(7) . ?
C00J C00W 1.367(8) . ?
C00K H00K 0.9300 . ?
C00K C00P 1.390(8) . ?
C00L H00L 0.9800 . ?
C00L C00O 1.527(7) . ?
C00M C00V 1.360(8) . ?
C00N H00A 0.9700 . ?
C00N H00B 0.9700 . ?
C00O H00O 0.9800 . ?
C00O C00S 1.521(7) . ?
C00P H00P 0.9300 . ?
C00P C00Q 1.382(8) . ?
C00Q C00U 1.381(8) . ?
C00R H00R 0.9300 . ?
C00R C00Y 1.378(8) . ?
C00S C00U 1.377(7) . ?
C00T H00T 0.9300 . ?
C00U H00U 0.9300 . ?
C00V H00V 0.9300 . ?
C00W H00W 0.9300 . ?
C00W C00X 1.400(10) . ?
C00X H00X 0.9300 . ?
C00X C00Y 1.375(10) . ?
C00Y H00Y 0.9300 . ?
C00Z H00E 0.9700 . ?
C00Z H00F 0.9700 . ?
C00Z C010 1.406(11) . ?
C010 H01A 0.9600 . ?
C010 H01B 0.9600 . ?
C010 H01C 0.9600 . ?
